data_7152169
loop_
_publ_author_name
'Fat\'as, Paola'
'Jim\'enez, Ana I'
'Calaza, M. Isabel'
'Cativiela, Carlos'

_publ_section_title
;
 \b-Phenylproline: the high \b-turn forming propensity of proline combined
 with an aromatic side chain.
;
_journal_issue 3
_journal_name_full 'Organic &amp; biomolecular chemistry'
_journal_page_first 640
_journal_page_last 651
_journal_paper_doi 10.1039/c1ob06561k
_journal_volume 10
_journal_year 2012
_chemical_absolute_configuration syn
_chemical_formula_moiety 'C26 H33 N3 O3'
_chemical_formula_sum 'C26 H33 N3 O3'
_chemical_formula_weight 435.55
_chemical_name_systematic
;
(2S,3R)-N-(tert-butylcarbonyl)-3-phenylprolyl-(S)-N'-methylphenylalaninamide
;
_space_group_IT_number 4
_symmetry_space_group_name_Hall 'P 2yb'
_symmetry_space_group_name_H-M 'P 1 21 1'
_atom_sites_solution_hydrogens geom
_atom_sites_solution_primary direct
_atom_sites_solution_secondary difmap
_audit_creation_method SHELXL-97
_cell_angle_alpha 90.00
_cell_angle_beta 103.733(3)
_cell_angle_gamma 90.00
_cell_formula_units_Z 4
_cell_length_a 9.5504(3)
_cell_length_b 25.2883(7)
_cell_length_c 10.0653(3)
_cell_measurement_temperature 150(2)
_cell_volume 2361.41(13)
_computing_structure_refinement 'SHELXL-97 (Sheldrick, 1997)'
_computing_structure_solution 'SHELXS-97 (Sheldrick, 1990)'
_diffrn_ambient_temperature 150(2)
_diffrn_measured_fraction_theta_full 0.999
_diffrn_measured_fraction_theta_max 0.999
_diffrn_measurement_device_type 'Xcalibur, Sapphire3'
_diffrn_radiation_monochromator graphite
_diffrn_radiation_source 'fine-focus sealed tube'
_diffrn_radiation_type MoK\a
_diffrn_radiation_wavelength 0.71073
_diffrn_reflns_av_R_equivalents 0.0442
_diffrn_reflns_av_sigmaI/netI 0.0647
_diffrn_reflns_limit_h_max 12
_diffrn_reflns_limit_h_min -12
_diffrn_reflns_limit_k_max 32
_diffrn_reflns_limit_k_min -32
_diffrn_reflns_limit_l_max 13
_diffrn_reflns_limit_l_min -13
_diffrn_reflns_number 57501
_diffrn_reflns_theta_full 27.50
_diffrn_reflns_theta_max 27.50
_diffrn_reflns_theta_min 2.63
_exptl_absorpt_coefficient_mu 0.081
_exptl_absorpt_correction_type none
_exptl_crystal_colour colourless
_exptl_crystal_density_diffrn 1.225
_exptl_crystal_density_method 'not measured'
_exptl_crystal_description needle
_exptl_crystal_F_000 936
_exptl_crystal_size_max 0.43
_exptl_crystal_size_mid 0.21
_exptl_crystal_size_min 0.19
_refine_diff_density_max 0.143
_refine_diff_density_min -0.178
_refine_diff_density_rms 0.033
_refine_ls_extinction_method none
_refine_ls_goodness_of_fit_ref 0.851
_refine_ls_hydrogen_treatment constr
_refine_ls_matrix_type full
_refine_ls_number_parameters 579
_refine_ls_number_reflns 10806
_refine_ls_number_restraints 1
_refine_ls_restrained_S_all 0.851
_refine_ls_R_factor_all 0.0490
_refine_ls_R_factor_gt 0.0313
_refine_ls_shift/su_max 0.001
_refine_ls_shift/su_mean 0.000
_refine_ls_structure_factor_coef Fsqd
_refine_ls_weighting_details 'calc w=1/[\s^2^(Fo^2^)+(0.0310P)^2^+0.0000P] where P=(Fo^2^+2Fc^2^)/3'
_refine_ls_weighting_scheme calc
_refine_ls_wR_factor_gt 0.0567
_refine_ls_wR_factor_ref 0.0584
_reflns_number_gt 7431
_reflns_number_total 10806
_reflns_threshold_expression >2sigma(I)
_cod_data_source_file c1ob06561k.txt
_cod_data_source_block Piv-(S,R)-(betaPh)Pro-L-Phe-NHMe_compound_3
_cod_original_cell_volume 2361.41(12)
_cod_original_sg_symbol_H-M 'P 21'
_cod_database_code 7152169

loop_
_symmetry_equiv_pos_as_xyz
'x, y, z'
'-x, y+1/2, -z'

loop_
_atom_site_label
_atom_site_type_symbol
_atom_site_fract_x
_atom_site_fract_y
_atom_site_fract_z
_atom_site_U_iso_or_equiv
_atom_site_adp_type
_atom_site_occupancy
_atom_site_symmetry_multiplicity
_atom_site_calc_flag
_atom_site_refinement_flags
O1 O 0.29190(10) 0.31439(3) 0.11519(9) 0.0284(2) Uani 1 1 d .
O2 O 0.57226(9) 0.24116(3) 0.18425(9) 0.0236(2) Uani 1 1 d .
O3 O 0.57924(12) 0.25955(4) 0.57630(10) 0.0414(3) Uani 1 1 d .
N1 N 0.36503(12) 0.27632(4) -0.05572(11) 0.0232(3) Uani 1 1 d .
N2 N 0.38250(11) 0.20588(4) 0.25143(10) 0.0213(3) Uani 1 1 d .
H2 H 0.2899 0.2003 0.2251 0.026 Uiso 1 1 d R
N3 N 0.42658(13) 0.29951(4) 0.40114(12) 0.0310(3) Uani 1 1 d .
H3 H 0.3819 0.2962 0.3139 0.037 Uiso 1 1 d R
C1 C 0.3247(2) 0.41553(6) 0.05856(18) 0.0466(5) Uani 1 1 d .
H1A H 0.3357 0.4515 0.0265 0.070 Uiso 1 1 calc R
H1B H 0.3948 0.4096 0.1456 0.070 Uiso 1 1 calc R
H1C H 0.2269 0.4110 0.0715 0.070 Uiso 1 1 calc R
C2 C 0.23829(19) 0.38629(6) -0.18178(17) 0.0447(4) Uani 1 1 d .
H2A H 0.2521 0.4219 -0.2147 0.067 Uiso 1 1 calc R
H2B H 0.1412 0.3833 -0.1660 0.067 Uiso 1 1 calc R
H2C H 0.2500 0.3602 -0.2504 0.067 Uiso 1 1 calc R
C3 C 0.50319(17) 0.38381(6) -0.06740(19) 0.0449(4) Uani 1 1 d .
H3A H 0.5120 0.4195 -0.1023 0.067 Uiso 1 1 calc R
H3B H 0.5219 0.3577 -0.1331 0.067 Uiso 1 1 calc R
H3C H 0.5733 0.3792 0.0203 0.067 Uiso 1 1 calc R
C4 C 0.35058(16) 0.37590(5) -0.04722(16) 0.0319(4) Uani 1 1 d .
C5 C 0.33296(14) 0.32008(5) 0.00890(14) 0.0242(3) Uani 1 1 d .
C6 C 0.41188(18) 0.27080(5) -0.18398(14) 0.0316(4) Uani 1 1 d .
H6A H 0.5151 0.2799 -0.1708 0.038 Uiso 1 1 calc R
H6B H 0.3540 0.2935 -0.2567 0.038 Uiso 1 1 calc R
C7 C 0.38560(18) 0.21295(5) -0.21794(14) 0.0339(4) Uani 1 1 d .
H7A H 0.4470 0.2002 -0.2779 0.041 Uiso 1 1 calc R
H7B H 0.2832 0.2063 -0.2631 0.041 Uiso 1 1 calc R
C8 C 0.42709(15) 0.18675(5) -0.07748(13) 0.0226(3) Uani 1 1 d .
H8A H 0.5341 0.1896 -0.0439 0.027 Uiso 1 1 calc R
C9 C 0.35796(14) 0.22462(5) 0.00990(13) 0.0209(3) Uani 1 1 d .
H9A H 0.2559 0.2144 0.0057 0.025 Uiso 1 1 calc R
C10 C 0.38803(14) 0.12940(5) -0.07248(12) 0.0213(3) Uani 1 1 d .
C11 C 0.25262(16) 0.10981(5) -0.13648(14) 0.0296(4) Uani 1 1 d .
H11A H 0.1791 0.1336 -0.1806 0.036 Uiso 1 1 calc R
C12 C 0.22384(17) 0.05657(6) -0.13675(15) 0.0347(4) Uani 1 1 d .
H12A H 0.1314 0.0438 -0.1826 0.042 Uiso 1 1 calc R
C13 C 0.32816(17) 0.02148(6) -0.07100(15) 0.0317(4) Uani 1 1 d .
H13A H 0.3084 -0.0154 -0.0722 0.038 Uiso 1 1 calc R
C14 C 0.46063(17) 0.04041(5) -0.00402(14) 0.0305(4) Uani 1 1 d .
H14A H 0.5321 0.0166 0.0438 0.037 Uiso 1 1 calc R
C15 C 0.49111(15) 0.09379(5) -0.00541(13) 0.0243(3) Uani 1 1 d .
H15A H 0.5839 0.1062 0.0402 0.029 Uiso 1 1 calc R
C16 C 0.44722(15) 0.22531(5) 0.15709(13) 0.0192(3) Uani 1 1 d .
C17 C 0.45462(14) 0.20315(5) 0.39600(13) 0.0237(3) Uani 1 1 d .
H17A H 0.3817 0.1880 0.4421 0.028 Uiso 1 1 calc R
C18 C 0.58259(15) 0.16414(5) 0.42733(14) 0.0287(3) Uani 1 1 d .
H18A H 0.6270 0.1631 0.3479 0.034 Uiso 1 1 calc R
H18B H 0.6561 0.1775 0.5068 0.034 Uiso 1 1 calc R
C19 C 0.54101(14) 0.10908(5) 0.45760(14) 0.0255(3) Uani 1 1 d .
C20 C 0.53780(17) 0.09416(6) 0.58920(15) 0.0331(4) Uani 1 1 d .
H20A H 0.5594 0.1196 0.6605 0.040 Uiso 1 1 calc R
C21 C 0.50408(18) 0.04332(6) 0.61929(17) 0.0433(4) Uani 1 1 d .
H21A H 0.5017 0.0341 0.7102 0.052 Uiso 1 1 calc R
C22 C 0.47386(18) 0.00598(6) 0.5170(2) 0.0472(5) Uani 1 1 d .
H22A H 0.4521 -0.0293 0.5373 0.057 Uiso 1 1 calc R
C23 C 0.47525(18) 0.01995(7) 0.38603(19) 0.0480(5) Uani 1 1 d .
H23A H 0.4534 -0.0057 0.3151 0.058 Uiso 1 1 calc R
C24 C 0.50815(17) 0.07096(6) 0.35653(15) 0.0368(4) Uani 1 1 d .
H24A H 0.5083 0.0801 0.2650 0.044 Uiso 1 1 calc R
C25 C 0.49535(16) 0.25711(6) 0.46387(14) 0.0279(3) Uani 1 1 d .
C26 C 0.45651(18) 0.35154(6) 0.46196(17) 0.0400(4) Uani 1 1 d .
H26A H 0.4188 0.3538 0.5442 0.060 Uiso 1 1 calc R
H26B H 0.4101 0.3785 0.3962 0.060 Uiso 1 1 calc R
H26C H 0.5609 0.3575 0.4866 0.060 Uiso 1 1 calc R
O1' O 0.81631(9) 0.12672(3) 0.20692(9) 0.0249(2) Uani 1 1 d .
O2' O 1.05990(9) 0.20160(3) 0.13181(9) 0.0229(2) Uani 1 1 d .
O3' O 0.91481(12) 0.16939(4) -0.24557(10) 0.0384(3) Uani 1 1 d .
N1' N 0.96480(12) 0.17245(4) 0.37005(10) 0.0208(3) Uani 1 1 d .
N2' N 0.83434(11) 0.23305(4) 0.04769(10) 0.0204(3) Uani 1 1 d .
H2' H 0.7599 0.2384 0.0762 0.025 Uiso 1 1 d R
N3' N 0.82500(13) 0.13554(4) -0.07602(12) 0.0271(3) Uani 1 1 d .
H3' H 0.8073 0.1411 0.0050 0.032 Uiso 1 1 d R
C1' C 0.8997(2) 0.02870(6) 0.28484(16) 0.0427(4) Uani 1 1 d .
H1D H 0.9319 0.0328 0.1999 0.064 Uiso 1 1 calc R
H1E H 0.7943 0.0304 0.2646 0.064 Uiso 1 1 calc R
H1F H 0.9322 -0.0056 0.3265 0.064 Uiso 1 1 calc R
C2' C 0.91186(18) 0.06487(6) 0.51563(15) 0.0372(4) Uani 1 1 d .
H2D H 0.9507 0.0930 0.5810 0.056 Uiso 1 1 calc R
H2E H 0.9456 0.0305 0.5556 0.056 Uiso 1 1 calc R
H2F H 0.8063 0.0659 0.4944 0.056 Uiso 1 1 calc R
C3' C 1.12796(18) 0.06988(7) 0.41445(19) 0.0518(5) Uani 1 1 d .
H3D H 1.1700 0.0984 0.4771 0.078 Uiso 1 1 calc R
H3E H 1.1594 0.0734 0.3290 0.078 Uiso 1 1 calc R
H3F H 1.1599 0.0357 0.4567 0.078 Uiso 1 1 calc R
C4' C 0.96360(16) 0.07312(5) 0.38401(14) 0.0272(3) Uani 1 1 d .
C5' C 0.90931(14) 0.12592(5) 0.31526(13) 0.0204(3) Uani 1 1 d .
C6' C 1.06171(15) 0.18444(5) 0.50356(13) 0.0254(3) Uani 1 1 d .
H6D H 1.1638 0.1787 0.5019 0.030 Uiso 1 1 calc R
H6E H 1.0383 0.1626 0.5770 0.030 Uiso 1 1 calc R
C7' C 1.03177(16) 0.24197(6) 0.52240(13) 0.0278(3) Uani 1 1 d .
H7D H 1.1142 0.2592 0.5860 0.033 Uiso 1 1 calc R
H7E H 0.9441 0.2466 0.5575 0.033 Uiso 1 1 calc R
C8' C 1.01001(15) 0.26431(5) 0.37729(13) 0.0221(3) Uani 1 1 d .
H8D H 1.1058 0.2639 0.3533 0.026 Uiso 1 1 calc R
C9' C 0.91661(14) 0.22101(5) 0.29257(12) 0.0193(3) Uani 1 1 d .
H9D H 0.8122 0.2276 0.2872 0.023 Uiso 1 1 calc R
C10' C 0.95541(15) 0.32025(5) 0.36203(13) 0.0243(3) Uani 1 1 d .
C11' C 0.81196(17) 0.33402(6) 0.33160(15) 0.0336(4) Uani 1 1 d .
H11D H 0.7403 0.3072 0.3148 0.040 Uiso 1 1 calc R
C12' C 0.77090(18) 0.38691(6) 0.32517(16) 0.0374(4) Uani 1 1 d .
H12D H 0.6714 0.3957 0.3023 0.045 Uiso 1 1 calc R
C13' C 0.87118(19) 0.42622(6) 0.35116(16) 0.0414(4) Uani 1 1 d .
H13D H 0.8425 0.4623 0.3481 0.050 Uiso 1 1 calc R
C14' C 1.0134(2) 0.41289(7) 0.3816(2) 0.0616(6) Uani 1 1 d .
H14D H 1.0846 0.4399 0.4003 0.074 Uiso 1 1 calc R
C15' C 1.05496(19) 0.36049(6) 0.3856(2) 0.0510(5) Uani 1 1 d .
H15D H 1.1547 0.3521 0.4052 0.061 Uiso 1 1 calc R
C16' C 0.94379(15) 0.21706(5) 0.15018(13) 0.0190(3) Uani 1 1 d .
C17' C 0.84259(15) 0.23158(5) -0.09483(13) 0.0225(3) Uani 1 1 d .
H17D H 0.7462 0.2431 -0.1502 0.027 Uiso 1 1 calc R
C18' C 0.95270(16) 0.27093(5) -0.12549(14) 0.0268(3) Uani 1 1 d .
H18D H 1.0437 0.2672 -0.0545 0.032 Uiso 1 1 calc R
H18E H 0.9732 0.2616 -0.2145 0.032 Uiso 1 1 calc R
C19' C 0.90544(15) 0.32789(5) -0.13053(14) 0.0254(3) Uani 1 1 d .
C20' C 0.83799(16) 0.35082(6) -0.25413(15) 0.0326(4) Uani 1 1 d .
H20D H 0.8153 0.3297 -0.3345 0.039 Uiso 1 1 calc R
C21' C 0.80320(18) 0.40394(6) -0.26225(16) 0.0394(4) Uani 1 1 d .
H21D H 0.7581 0.4192 -0.3479 0.047 Uiso 1 1 calc R
C22' C 0.83396(17) 0.43472(6) -0.14594(17) 0.0380(4) Uani 1 1 d .
H22D H 0.8104 0.4713 -0.1512 0.046 Uiso 1 1 calc R
C23' C 0.89880(17) 0.41237(6) -0.02252(16) 0.0368(4) Uani 1 1 d .
H23D H 0.9192 0.4334 0.0579 0.044 Uiso 1 1 calc R
C24' C 0.93466(16) 0.35909(6) -0.01474(15) 0.0311(4) Uani 1 1 d .
H24D H 0.9798 0.3439 0.0711 0.037 Uiso 1 1 calc R
C25' C 0.86760(15) 0.17542(6) -0.14362(14) 0.0260(3) Uani 1 1 d .
C26' C 0.84568(18) 0.08098(6) -0.11016(15) 0.0367(4) Uani 1 1 d .
H26D H 0.8377 0.0779 -0.2087 0.055 Uiso 1 1 calc R
H26E H 0.7719 0.0589 -0.0846 0.055 Uiso 1 1 calc R
H26F H 0.9414 0.0691 -0.0603 0.055 Uiso 1 1 calc R

loop_
_atom_site_aniso_label
_atom_site_aniso_U_11
_atom_site_aniso_U_22
_atom_site_aniso_U_33
_atom_site_aniso_U_23
_atom_site_aniso_U_13
_atom_site_aniso_U_12
O1 0.0279(6) 0.0232(5) 0.0352(6) -0.0002(4) 0.0097(5) 0.0044(4)
O2 0.0192(5) 0.0233(5) 0.0278(5) 0.0010(4) 0.0047(4) -0.0022(4)
O3 0.0474(7) 0.0466(7) 0.0259(6) -0.0047(5) 0.0001(5) -0.0053(5)
N1 0.0245(7) 0.0181(7) 0.0266(6) 0.0026(5) 0.0054(5) 0.0017(5)
N2 0.0159(6) 0.0227(7) 0.0250(6) -0.0004(5) 0.0046(5) -0.0026(5)
N3 0.0351(8) 0.0282(8) 0.0293(7) -0.0085(6) 0.0070(6) 0.0003(6)
C1 0.0520(11) 0.0188(9) 0.0748(13) -0.0011(8) 0.0268(10) -0.0015(8)
C2 0.0459(11) 0.0297(9) 0.0616(11) 0.0223(8) 0.0189(9) 0.0095(8)
C3 0.0369(10) 0.0253(9) 0.0769(13) -0.0030(8) 0.0223(9) -0.0074(8)
C4 0.0274(9) 0.0182(8) 0.0523(10) 0.0062(7) 0.0140(7) -0.0005(7)
C5 0.0161(8) 0.0206(8) 0.0331(9) 0.0006(6) 0.0007(6) 0.0009(6)
C6 0.0424(10) 0.0256(9) 0.0277(8) 0.0045(6) 0.0100(7) 0.0000(7)
C7 0.0521(11) 0.0241(9) 0.0258(8) 0.0016(6) 0.0100(7) 0.0010(7)
C8 0.0234(8) 0.0213(8) 0.0224(7) -0.0011(6) 0.0039(6) 0.0000(6)
C9 0.0195(7) 0.0160(7) 0.0269(7) 0.0034(6) 0.0050(6) 0.0011(6)
C10 0.0255(8) 0.0193(8) 0.0201(7) -0.0013(6) 0.0073(6) 0.0015(6)
C11 0.0254(9) 0.0263(9) 0.0339(8) -0.0006(6) 0.0007(7) 0.0030(6)
C12 0.0297(9) 0.0304(10) 0.0424(9) -0.0065(7) 0.0056(7) -0.0081(7)
C13 0.0403(10) 0.0179(8) 0.0386(9) -0.0016(7) 0.0129(7) -0.0024(7)
C14 0.0348(10) 0.0255(9) 0.0311(8) 0.0053(6) 0.0078(7) 0.0074(7)
C15 0.0238(8) 0.0234(9) 0.0250(8) -0.0018(6) 0.0041(6) -0.0005(6)
C16 0.0184(8) 0.0110(7) 0.0280(7) -0.0007(6) 0.0052(6) 0.0034(6)
C17 0.0207(8) 0.0286(8) 0.0230(7) 0.0036(6) 0.0076(6) -0.0034(6)
C18 0.0239(8) 0.0325(9) 0.0296(8) 0.0038(7) 0.0059(6) -0.0007(7)
C19 0.0195(8) 0.0293(9) 0.0270(8) 0.0019(6) 0.0042(6) 0.0024(6)
C20 0.0408(10) 0.0317(10) 0.0260(8) 0.0014(7) 0.0061(7) 0.0045(7)
C21 0.0457(11) 0.0431(11) 0.0437(10) 0.0160(8) 0.0156(8) 0.0046(8)
C22 0.0392(11) 0.0283(10) 0.0738(14) 0.0074(9) 0.0128(9) 0.0008(8)
C23 0.0433(11) 0.0418(12) 0.0587(12) -0.0182(9) 0.0117(9) -0.0067(8)
C24 0.0365(10) 0.0447(11) 0.0285(8) -0.0045(7) 0.0064(7) -0.0038(8)
C25 0.0259(8) 0.0349(10) 0.0250(8) -0.0014(7) 0.0102(7) -0.0048(7)
C26 0.0403(10) 0.0337(10) 0.0476(10) -0.0143(7) 0.0133(8) -0.0066(8)
O1' 0.0264(5) 0.0239(5) 0.0228(5) -0.0008(4) 0.0024(4) -0.0032(4)
O2' 0.0184(5) 0.0269(5) 0.0240(5) 0.0010(4) 0.0065(4) 0.0028(4)
O3' 0.0573(8) 0.0342(6) 0.0307(6) -0.0026(5) 0.0245(5) 0.0042(5)
N1' 0.0203(6) 0.0242(7) 0.0169(5) 0.0001(5) 0.0027(5) -0.0008(5)
N2' 0.0183(6) 0.0252(7) 0.0190(6) 0.0000(5) 0.0066(5) 0.0023(5)
N3' 0.0333(7) 0.0263(7) 0.0246(6) -0.0068(5) 0.0125(5) -0.0038(6)
C1' 0.0682(13) 0.0186(8) 0.0408(9) -0.0040(7) 0.0118(8) 0.0022(8)
C2' 0.0499(11) 0.0258(9) 0.0351(9) 0.0043(7) 0.0087(8) 0.0006(7)
C3' 0.0352(11) 0.0385(11) 0.0840(13) 0.0062(9) 0.0185(10) 0.0112(8)
C4' 0.0289(9) 0.0185(8) 0.0342(8) 0.0013(6) 0.0076(7) 0.0033(6)
C5' 0.0210(8) 0.0208(8) 0.0221(7) -0.0021(6) 0.0106(6) -0.0007(6)
C6' 0.0265(8) 0.0264(9) 0.0213(7) 0.0006(6) 0.0019(6) -0.0019(6)
C7' 0.0300(8) 0.0302(9) 0.0215(7) -0.0030(6) 0.0025(6) -0.0020(7)
C8' 0.0216(8) 0.0235(8) 0.0212(7) -0.0023(6) 0.0052(6) -0.0014(6)
C9' 0.0180(7) 0.0178(7) 0.0222(7) 0.0003(5) 0.0052(6) 0.0012(6)
C10' 0.0302(9) 0.0236(9) 0.0191(7) -0.0050(6) 0.0060(6) -0.0028(7)
C11' 0.0304(9) 0.0253(9) 0.0458(10) -0.0055(7) 0.0106(7) -0.0043(7)
C12' 0.0349(10) 0.0306(10) 0.0453(10) -0.0017(7) 0.0065(7) 0.0074(8)
C13' 0.0536(12) 0.0259(10) 0.0443(10) -0.0023(7) 0.0108(9) 0.0035(8)
C14' 0.0497(13) 0.0246(11) 0.1072(17) -0.0147(10) 0.0121(11) -0.0112(9)
C15' 0.0299(10) 0.0270(10) 0.0904(15) -0.0096(9) 0.0031(9) -0.0036(8)
C16' 0.0192(8) 0.0142(7) 0.0237(7) -0.0039(6) 0.0053(6) -0.0048(6)
C17' 0.0200(7) 0.0272(8) 0.0200(7) -0.0009(6) 0.0043(6) 0.0027(6)
C18' 0.0275(8) 0.0293(9) 0.0249(7) 0.0014(6) 0.0090(6) 0.0022(7)
C19' 0.0220(8) 0.0275(9) 0.0283(8) 0.0032(6) 0.0089(6) 0.0006(6)
C20' 0.0364(10) 0.0272(10) 0.0321(9) -0.0009(7) 0.0041(7) 0.0003(7)
C21' 0.0388(10) 0.0406(11) 0.0364(9) 0.0094(8) 0.0041(7) 0.0033(8)
C22' 0.0371(10) 0.0261(9) 0.0529(11) 0.0038(8) 0.0153(8) 0.0041(7)
C23' 0.0354(10) 0.0374(10) 0.0407(10) -0.0093(8) 0.0150(8) -0.0020(8)
C24' 0.0290(9) 0.0371(10) 0.0286(8) 0.0006(7) 0.0092(7) 0.0014(7)
C25' 0.0237(8) 0.0300(9) 0.0229(7) -0.0021(6) 0.0028(6) 0.0027(7)
C26' 0.0443(11) 0.0293(10) 0.0382(9) -0.0056(7) 0.0135(8) -0.0020(7)

loop_
_atom_type_symbol
_atom_type_description
_atom_type_scat_dispersion_real
_atom_type_scat_dispersion_imag
_atom_type_scat_source
C C 0.0033 0.0016 'International Tables Vol C Tables 4.2.6.8 and 6.1.1.4'
H H 0.0000 0.0000 'International Tables Vol C Tables 4.2.6.8 and 6.1.1.4'
N N 0.0061 0.0033 'International Tables Vol C Tables 4.2.6.8 and 6.1.1.4'
O O 0.0106 0.0060 'International Tables Vol C Tables 4.2.6.8 and 6.1.1.4'

loop_
_geom_angle_atom_site_label_1
_geom_angle_atom_site_label_2
_geom_angle_atom_site_label_3
_geom_angle
C5 N1 C6 130.53(11)
C5 N1 C9 118.02(11)
C6 N1 C9 111.42(10)
C16 N2 C17 122.40(11)
C16 N2 H2 116.6
C17 N2 H2 120.0
C25 N3 C26 120.22(12)
C25 N3 H3 117.5
C26 N3 H3 120.3
C4 C1 H1A 109.5
C4 C1 H1B 109.5
H1A C1 H1B 109.5
C4 C1 H1C 109.5
H1A C1 H1C 109.5
H1B C1 H1C 109.5
C4 C2 H2A 109.5
C4 C2 H2B 109.5
H2A C2 H2B 109.5
C4 C2 H2C 109.5
H2A C2 H2C 109.5
H2B C2 H2C 109.5
C4 C3 H3A 109.5
C4 C3 H3B 109.5
H3A C3 H3B 109.5
C4 C3 H3C 109.5
H3A C3 H3C 109.5
H3B C3 H3C 109.5
C1 C4 C3 108.91(13)
C1 C4 C2 107.93(13)
C3 C4 C2 110.34(13)
C1 C4 C5 107.19(13)
C3 C4 C5 110.95(12)
C2 C4 C5 111.39(12)
O1 C5 N1 118.45(12)
O1 C5 C4 120.59(12)
N1 C5 C4 120.94(13)
N1 C6 C7 102.83(11)
N1 C6 H6A 111.2
C7 C6 H6A 111.2
N1 C6 H6B 111.2
C7 C6 H6B 111.2
H6A C6 H6B 109.1
C6 C7 C8 102.61(11)
C6 C7 H7A 111.2
C8 C7 H7A 111.2
C6 C7 H7B 111.2
C8 C7 H7B 111.2
H7A C7 H7B 109.2
C10 C8 C7 116.01(11)
C10 C8 C9 115.80(11)
C7 C8 C9 101.86(10)
C10 C8 H8A 107.5
C7 C8 H8A 107.5
C9 C8 H8A 107.5
N1 C9 C16 110.54(10)
N1 C9 C8 102.88(10)
C16 C9 C8 110.08(10)
N1 C9 H9A 111.0
C16 C9 H9A 111.0
C8 C9 H9A 111.0
C15 C10 C11 117.95(13)
C15 C10 C8 119.38(12)
C11 C10 C8 122.64(12)
C12 C11 C10 120.88(13)
C12 C11 H11A 119.6
C10 C11 H11A 119.6
C11 C12 C13 120.51(14)
C11 C12 H12A 119.7
C13 C12 H12A 119.7
C14 C13 C12 119.23(14)
C14 C13 H13A 120.4
C12 C13 H13A 120.4
C13 C14 C15 120.54(13)
C13 C14 H14A 119.7
C15 C14 H14A 119.7
C14 C15 C10 120.85(13)
C14 C15 H15A 119.6
C10 C15 H15A 119.6
O2 C16 N2 123.28(12)
O2 C16 C9 120.70(12)
N2 C16 C9 115.97(12)
N2 C17 C25 114.38(11)
N2 C17 C18 113.45(11)
C25 C17 C18 111.88(11)
N2 C17 H17A 105.4
C25 C17 H17A 105.4
C18 C17 H17A 105.4
C19 C18 C17 113.58(11)
C19 C18 H18A 108.8
C17 C18 H18A 108.8
C19 C18 H18B 108.8
C17 C18 H18B 108.8
H18A C18 H18B 107.7
C24 C19 C20 117.46(13)
C24 C19 C18 121.54(13)
C20 C19 C18 120.98(13)
C21 C20 C19 121.64(14)
C21 C20 H20A 119.2
C19 C20 H20A 119.2
C22 C21 C20 119.66(15)
C22 C21 H21A 120.2
C20 C21 H21A 120.2
C23 C22 C21 119.70(16)
C23 C22 H22A 120.1
C21 C22 H22A 120.1
C22 C23 C24 120.31(15)
C22 C23 H23A 119.8
C24 C23 H23A 119.8
C23 C24 C19 121.22(14)
C23 C24 H24A 119.4
C19 C24 H24A 119.4
O3 C25 N3 122.52(13)
O3 C25 C17 119.88(13)
N3 C25 C17 117.35(12)
N3 C26 H26A 109.5
N3 C26 H26B 109.5
H26A C26 H26B 109.5
N3 C26 H26C 109.5
H26A C26 H26C 109.5
H26B C26 H26C 109.5
C5' N1' C9' 117.88(10)
C5' N1' C6' 130.70(11)
C9' N1' C6' 111.26(10)
C16' N2' C17' 122.29(11)
C16' N2' H2' 110.7
C17' N2' H2' 126.2
C25' N3' C26' 121.65(12)
C25' N3' H3' 120.0
C26' N3' H3' 116.0
C4' C1' H1D 109.5
C4' C1' H1E 109.5
H1D C1' H1E 109.5
C4' C1' H1F 109.5
H1D C1' H1F 109.5
H1E C1' H1F 109.5
C4' C2' H2D 109.5
C4' C2' H2E 109.5
H2D C2' H2E 109.5
C4' C2' H2F 109.5
H2D C2' H2F 109.5
H2E C2' H2F 109.5
C4' C3' H3D 109.5
C4' C3' H3E 109.5
H3D C3' H3E 109.5
C4' C3' H3F 109.5
H3D C3' H3F 109.5
H3E C3' H3F 109.5
C3' C4' C1' 108.83(13)
C3' C4' C2' 110.22(13)
C1' C4' C2' 107.66(13)
C3' C4' C5' 110.96(12)
C1' C4' C5' 107.73(12)
C2' C4' C5' 111.33(11)
O1' C5' N1' 118.46(12)
O1' C5' C4' 120.55(12)
N1' C5' C4' 120.97(11)
N1' C6' C7' 102.55(10)
N1' C6' H6D 111.3
C7' C6' H6D 111.3
N1' C6' H6E 111.3
C7' C6' H6E 111.3
H6D C6' H6E 109.2
C6' C7' C8' 102.90(10)
C6' C7' H7D 111.2
C8' C7' H7D 111.2
C6' C7' H7E 111.2
C8' C7' H7E 111.2
H7D C7' H7E 109.1
C10' C8' C7' 114.17(10)
C10' C8' C9' 118.20(11)
C7' C8' C9' 101.28(10)
C10' C8' H8D 107.5
C7' C8' H8D 107.5
C9' C8' H8D 107.5
N1' C9' C16' 110.11(10)
N1' C9' C8' 103.51(10)
C16' C9' C8' 111.33(11)
N1' C9' H9D 110.6
C16' C9' H9D 110.6
C8' C9' H9D 110.6
C15' C10' C11' 117.55(14)
C15' C10' C8' 118.05(13)
C11' C10' C8' 124.33(13)
C10' C11' C12' 120.57(14)
C10' C11' H11D 119.7
C12' C11' H11D 119.7
C13' C12' C11' 121.02(15)
C13' C12' H12D 119.5
C11' C12' H12D 119.5
C14' C13' C12' 118.73(15)
C14' C13' H13D 120.6
C12' C13' H13D 120.6
C13' C14' C15' 120.56(17)
C13' C14' H14D 119.7
C15' C14' H14D 119.7
C10' C15' C14' 121.54(16)
C10' C15' H15D 119.2
C14' C15' H15D 119.2
O2' C16' N2' 122.98(11)
O2' C16' C9' 121.64(11)
N2' C16' C9' 115.35(12)
N2' C17' C18' 112.48(10)
N2' C17' C25' 112.74(11)
C18' C17' C25' 111.66(11)
N2' C17' H17D 106.5
C18' C17' H17D 106.5
C25' C17' H17D 106.5
C19' C18' C17' 114.42(11)
C19' C18' H18D 108.7
C17' C18' H18D 108.7
C19' C18' H18E 108.7
C17' C18' H18E 108.7
H18D C18' H18E 107.6
C24' C19' C20' 118.49(13)
C24' C19' C18' 121.28(13)
C20' C19' C18' 120.14(12)
C21' C20' C19' 120.94(14)
C21' C20' H20D 119.5
C19' C20' H20D 119.5
C22' C21' C20' 119.94(14)
C22' C21' H21D 120.0
C20' C21' H21D 120.0
C23' C22' C21' 119.73(15)
C23' C22' H22D 120.1
C21' C22' H22D 120.1
C22' C23' C24' 120.24(14)
C22' C23' H23D 119.9
C24' C23' H23D 119.9
C19' C24' C23' 120.64(14)
C19' C24' H24D 119.7
C23' C24' H24D 119.7
O3' C25' N3' 123.46(13)
O3' C25' C17' 119.87(12)
N3' C25' C17' 116.47(12)
N3' C26' H26D 109.5
N3' C26' H26E 109.5
H26D C26' H26E 109.5
N3' C26' H26F 109.5
H26D C26' H26F 109.5
H26E C26' H26F 109.5

loop_
_geom_bond_atom_site_label_1
_geom_bond_atom_site_label_2
_geom_bond_distance
O1 C5 1.2321(16)
O2 C16 1.2273(15)
O3 C25 1.2230(16)
N1 C5 1.3548(17)
N1 C6 1.4699(17)
N1 C9 1.4736(16)
N2 C16 1.3431(16)
N2 C17 1.4563(16)
N2 H2 0.8719
N3 C25 1.3353(18)
N3 C26 1.4508(18)
N3 H3 0.8841
C1 C4 1.525(2)
C1 H1A 0.9800
C1 H1B 0.9800
C1 H1C 0.9800
C2 C4 1.538(2)
C2 H2A 0.9800
C2 H2B 0.9800
C2 H2C 0.9800
C3 C4 1.532(2)
C3 H3A 0.9800
C3 H3B 0.9800
C3 H3C 0.9800
C4 C5 1.544(2)
C6 C7 1.5098(19)
C6 H6A 0.9900
C6 H6B 0.9900
C7 C8 1.5261(18)
C7 H7A 0.9900
C7 H7B 0.9900
C8 C10 1.5012(19)
C8 C9 1.5499(18)
C8 H8A 1.0000
C9 C16 1.5239(18)
C9 H9A 1.0000
C10 C15 1.3857(18)
C10 C11 1.3919(19)
C11 C12 1.374(2)
C11 H11A 0.9500
C12 C13 1.380(2)
C12 H12A 0.9500
C13 C14 1.371(2)
C13 H13A 0.9500
C14 C15 1.3819(19)
C14 H14A 0.9500
C15 H15A 0.9500
C17 C25 1.5340(19)
C17 C18 1.5438(19)
C17 H17A 1.0000
C18 C19 1.4989(19)
C18 H18A 0.9900
C18 H18B 0.9900
C19 C24 1.383(2)
C19 C20 1.3846(19)
C20 C21 1.377(2)
C20 H20A 0.9500
C21 C22 1.376(2)
C21 H21A 0.9500
C22 C23 1.368(2)
C22 H22A 0.9500
C23 C24 1.377(2)
C23 H23A 0.9500
C24 H24A 0.9500
C26 H26A 0.9800
C26 H26B 0.9800
C26 H26C 0.9800
O1' C5' 1.2323(15)
O2' C16' 1.2305(15)
O3' C25' 1.2244(16)
N1' C5' 1.3532(17)
N1' C9' 1.4687(16)
N1' C6' 1.4711(16)
N2' C16' 1.3448(16)
N2' C17' 1.4557(15)
N2' H2' 0.8387
N3' C25' 1.3331(17)
N3' C26' 1.4467(18)
N3' H3' 0.8830
C1' C4' 1.530(2)
C1' H1D 0.9800
C1' H1E 0.9800
C1' H1F 0.9800
C2' C4' 1.534(2)
C2' H2D 0.9800
C2' H2E 0.9800
C2' H2F 0.9800
C3' C4' 1.528(2)
C3' H3D 0.9800
C3' H3E 0.9800
C3' H3F 0.9800
C4' C5' 1.5362(19)
C6' C7' 1.503(2)
C6' H6D 0.9900
C6' H6E 0.9900
C7' C8' 1.5335(18)
C7' H7D 0.9900
C7' H7E 0.9900
C8' C10' 1.5030(19)
C8' C9' 1.5365(18)
C8' H8D 1.0000
C9' C16' 1.5192(17)
C9' H9D 1.0000
C10' C15' 1.374(2)
C10' C11' 1.376(2)
C11' C12' 1.391(2)
C11' H11D 0.9500
C12' C13' 1.362(2)
C12' H12D 0.9500
C13' C14' 1.362(2)
C13' H13D 0.9500
C14' C15' 1.381(2)
C14' H14D 0.9500
C15' H15D 0.9500
C17' C18' 1.5316(19)
C17' C25' 1.540(2)
C17' H17D 1.0000
C18' C19' 1.507(2)
C18' H18D 0.9900
C18' H18E 0.9900
C19' C24' 1.3799(19)
C19' C20' 1.3850(19)
C20' C21' 1.382(2)
C20' H20D 0.9500
C21' C22' 1.378(2)
C21' H21D 0.9500
C22' C23' 1.371(2)
C22' H22D 0.9500
C23' C24' 1.388(2)
C23' H23D 0.9500
C24' H24D 0.9500
C26' H26D 0.9800
C26' H26E 0.9800
C26' H26F 0.9800

loop_
_geom_hbond_atom_site_label_D
_geom_hbond_atom_site_label_H
_geom_hbond_atom_site_label_A
_geom_hbond_distance_DH
_geom_hbond_distance_HA
_geom_hbond_distance_DA
_geom_hbond_angle_DHA
_geom_hbond_site_symmetry_A
N3 H3 O1 0.88 2.03 2.8848(15) 161.3 .
N3' H3' O1' 0.88 2.05 2.8773(14) 156.5 .
N2' H2' O2 0.84 2.31 3.1352(14) 169.3 .
N2 H2 O2' 0.87 2.17 3.0319(13) 167.4 1_455

loop_
_geom_torsion_atom_site_label_1
_geom_torsion_atom_site_label_2
_geom_torsion_atom_site_label_3
_geom_torsion_atom_site_label_4
_geom_torsion
C6 N1 C5 O1 178.11(13)
C9 N1 C5 O1 -3.92(17)
C6 N1 C5 C4 -3.2(2)
C9 N1 C5 C4 174.72(12)
C1 C4 C5 O1 5.88(18)
C3 C4 C5 O1 124.68(14)
C2 C4 C5 O1 -111.98(15)
C1 C4 C5 N1 -172.73(12)
C3 C4 C5 N1 -53.94(17)
C2 C4 C5 N1 69.41(17)
C5 N1 C6 C7 -163.72(13)
C9 N1 C6 C7 18.21(15)
N1 C6 C7 C8 -37.52(15)
C6 C7 C8 C10 169.38(12)
C6 C7 C8 C9 42.70(14)
C5 N1 C9 C16 -52.52(15)
C6 N1 C9 C16 125.82(12)
C5 N1 C9 C8 -170.03(11)
C6 N1 C9 C8 8.31(14)
C10 C8 C9 N1 -157.92(10)
C7 C8 C9 N1 -31.11(13)
C10 C8 C9 C16 84.24(14)
C7 C8 C9 C16 -148.94(11)
C7 C8 C10 C15 131.26(13)
C9 C8 C10 C15 -109.41(14)
C7 C8 C10 C11 -46.70(19)
C9 C8 C10 C11 72.64(17)
C15 C10 C11 C12 -2.1(2)
C8 C10 C11 C12 175.91(13)
C10 C11 C12 C13 1.3(2)
C11 C12 C13 C14 0.7(2)
C12 C13 C14 C15 -1.8(2)
C13 C14 C15 C10 1.0(2)
C11 C10 C15 C14 0.91(19)
C8 C10 C15 C14 -177.14(12)
C17 N2 C16 O2 1.62(19)
C17 N2 C16 C9 179.07(11)
N1 C9 C16 O2 -50.27(16)
C8 C9 C16 O2 62.72(15)
N1 C9 C16 N2 132.21(11)
C8 C9 C16 N2 -114.80(12)
C16 N2 C17 C25 63.56(16)
C16 N2 C17 C18 -66.42(16)
N2 C17 C18 C19 -90.17(14)
C25 C17 C18 C19 138.60(12)
C17 C18 C19 C24 94.09(16)
C17 C18 C19 C20 -87.63(16)
C24 C19 C20 C21 0.4(2)
C18 C19 C20 C21 -178.00(14)
C19 C20 C21 C22 0.6(2)
C20 C21 C22 C23 -1.1(2)
C21 C22 C23 C24 0.7(3)
C22 C23 C24 C19 0.3(3)
C20 C19 C24 C23 -0.8(2)
C18 C19 C24 C23 177.56(14)
C26 N3 C25 O3 3.9(2)
C26 N3 C25 C17 178.02(12)
N2 C17 C25 O3 -166.23(12)
C18 C17 C25 O3 -35.48(18)
N2 C17 C25 N3 19.44(17)
C18 C17 C25 N3 150.20(12)
C9' N1' C5' O1' -3.50(17)
C6' N1' C5' O1' 171.54(12)
C9' N1' C5' C4' 174.82(11)
C6' N1' C5' C4' -10.1(2)
C3' C4' C5' O1' 127.23(14)
C1' C4' C5' O1' 8.20(18)
C2' C4' C5' O1' -109.62(14)
C3' C4' C5' N1' -51.05(17)
C1' C4' C5' N1' -170.08(12)
C2' C4' C5' N1' 72.10(16)
C5' N1' C6' C7' -157.45(13)
C9' N1' C6' C7' 17.84(14)
N1' C6' C7' C8' -37.35(13)
C6' C7' C8' C10' 171.01(11)
C6' C7' C8' C9' 42.87(13)
C5' N1' C9' C16' -55.99(14)
C6' N1' C9' C16' 128.05(11)
C5' N1' C9' C8' -175.09(11)
C6' N1' C9' C8' 8.95(14)
C10' C8' C9' N1' -156.88(11)
C7' C8' C9' N1' -31.39(12)
C10' C8' C9' C16' 84.86(14)
C7' C8' C9' C16' -149.65(11)
C7' C8' C10' C15' 88.85(16)
C9' C8' C10' C15' -152.21(14)
C7' C8' C10' C11' -88.26(16)
C9' C8' C10' C11' 30.68(19)
C15' C10' C11' C12' 0.1(2)
C8' C10' C11' C12' 177.19(13)
C10' C11' C12' C13' -1.2(2)
C11' C12' C13' C14' 1.0(2)
C12' C13' C14' C15' 0.2(3)
C11' C10' C15' C14' 1.2(2)
C8' C10' C15' C14' -176.14(16)
C13' C14' C15' C10' -1.3(3)
C17' N2' C16' O2' 2.24(18)
C17' N2' C16' C9' -179.70(11)
N1' C9' C16' O2' -46.92(16)
C8' C9' C16' O2' 67.30(15)
N1' C9' C16' N2' 134.99(11)
C8' C9' C16' N2' -110.79(12)
C16' N2' C17' C18' -67.40(15)
C16' N2' C17' C25' 59.95(15)
N2' C17' C18' C19' -73.77(15)
C25' C17' C18' C19' 158.31(11)
C17' C18' C19' C24' 89.82(16)
C17' C18' C19' C20' -93.65(15)
C24' C19' C20' C21' 1.3(2)
C18' C19' C20' C21' -175.33(14)
C19' C20' C21' C22' -0.8(2)
C20' C21' C22' C23' -0.1(2)
C21' C22' C23' C24' 0.6(2)
C20' C19' C24' C23' -0.8(2)
C18' C19' C24' C23' 175.79(13)
C22' C23' C24' C19' -0.2(2)
C26' N3' C25' O3' 6.7(2)
C26' N3' C25' C17' -178.56(12)
N2' C17' C25' O3' -160.39(12)
C18' C17' C25' O3' -32.61(18)
N2' C17' C25' N3' 24.62(17)
C18' C17' C25' N3' 152.40(12)
